data_4517975
loop_
_publ_author_name
'Astaf&#x2019;eva, Tatiana V.'
'Arsenyev, Maxim V.'
'Rumyantcev, Roman V.'
'Fukin, Georgy K.'
'Cherkasov, Vladimir K.'
'Poddel&#x2019;sky, Andrey I.'

_publ_section_title
;
 Imine-Based Catechols and o-Benzoquinones: Synthesis, Structure, and
 Features of Redox Behavior
;
_journal_name_full 'ACS Omega'
_journal_paper_doi 10.1021/acsomega.0c02277
_journal_year 2020
_chemical_formula_sum 'C21 H27 N O2'
_chemical_formula_weight 325.43
_space_group_crystal_system triclinic
_space_group_IT_number 2
_space_group_name_Hall '-P 1'
_space_group_name_H-M_alt 'P -1'
_atom_sites_solution_hydrogens mixed
_atom_sites_solution_primary direct
_atom_sites_solution_secondary difmap
_audit_creation_method SHELXL-2014/7
_cell_angle_alpha 77.457(2)
_cell_angle_beta 89.145(2)
_cell_angle_gamma 63.858(2)
_cell_formula_units_Z 2
_cell_length_a 8.8570(12)
_cell_length_b 9.1079(12)
_cell_length_c 13.0615(17)
_cell_measurement_reflns_used 3767
_cell_measurement_temperature 100(2)
_cell_measurement_theta_max 30.48
_cell_measurement_theta_min 2.70
_cell_volume 919.4(2)
_computing_cell_refinement 'Bruker SAINT'
_computing_data_collection 'Bruker APEX2'
_computing_data_reduction 'Bruker SAINT'
_computing_structure_refinement 'SHELXL-2014/7 (Sheldrick, 2014)'
_computing_structure_solution 'SHELXT-2014/4 (Sheldrick, 2014)'
_diffrn_ambient_temperature 100(2)
_diffrn_measured_fraction_theta_full 0.991
_diffrn_measured_fraction_theta_max 0.992
_diffrn_measurement_device_type 'Bruker D8 Quest with CMOS Detector'
_diffrn_measurement_method '\w scans'
_diffrn_radiation_type MoK\a
_diffrn_radiation_wavelength 0.71073
_diffrn_reflns_av_R_equivalents 0.0207
_diffrn_reflns_av_unetI/netI 0.0359
_diffrn_reflns_Laue_measured_fraction_full 0.991
_diffrn_reflns_Laue_measured_fraction_max 0.992
_diffrn_reflns_limit_h_max 11
_diffrn_reflns_limit_h_min -11
_diffrn_reflns_limit_k_max 11
_diffrn_reflns_limit_k_min -11
_diffrn_reflns_limit_l_max 16
_diffrn_reflns_limit_l_min -15
_diffrn_reflns_number 6140
_diffrn_reflns_point_group_measured_fraction_full 0.991
_diffrn_reflns_point_group_measured_fraction_max 0.992
_diffrn_reflns_theta_full 25.242
_diffrn_reflns_theta_max 27.000
_diffrn_reflns_theta_min 2.563
_diffrn_source 'microfocus tube'
_exptl_absorpt_coefficient_mu 0.075
_exptl_absorpt_correction_T_max 0.9867
_exptl_absorpt_correction_T_min 0.8994
_exptl_absorpt_correction_type multi-scan
_exptl_absorpt_process_details 'SADABS 2014/2'
_exptl_crystal_colour orange
_exptl_crystal_density_diffrn 1.176
_exptl_crystal_description plate
_exptl_crystal_F_000 352
_exptl_crystal_size_max 0.480
_exptl_crystal_size_mid 0.170
_exptl_crystal_size_min 0.110
_refine_diff_density_max 0.291
_refine_diff_density_min -0.331
_refine_diff_density_rms 0.044
_refine_ls_extinction_method none
_refine_ls_goodness_of_fit_ref 1.046
_refine_ls_hydrogen_treatment mixed
_refine_ls_matrix_type full
_refine_ls_number_parameters 229
_refine_ls_number_reflns 3987
_refine_ls_number_restraints 0
_refine_ls_restrained_S_all 1.046
_refine_ls_R_factor_all 0.0564
_refine_ls_R_factor_gt 0.0437
_refine_ls_shift/su_max 0.000
_refine_ls_shift/su_mean 0.000
_refine_ls_structure_factor_coef Fsqd
_refine_ls_weighting_details 'w=1/[\s^2^(Fo^2^)+(0.0615P)^2^+0.2060P] where P=(Fo^2^+2Fc^2^)/3'
_refine_ls_weighting_scheme calc
_refine_ls_wR_factor_gt 0.1132
_refine_ls_wR_factor_ref 0.1188
_reflns_Friedel_coverage 0.000
_reflns_number_gt 3253
_reflns_number_total 3987
_reflns_threshold_expression 'I > 2\s(I)'
_cod_data_source_file ao0c02277_si_001.cif
_cod_data_source_block 4
_cod_database_code 4517975
_shelx_shelxl_version_number 2014/7
_shelx_space_group_comment
;
The symmetry employed for this shelxl refinement is uniquely defined
by the following loop, which should always be used as a source of
symmetry information in preference to the above space-group names.
They are only intended as comments.
;
_shelx_estimated_absorpt_t_min 0.965
_shelx_estimated_absorpt_t_max 0.992

loop_
_space_group_symop_operation_xyz
'x, y, z'
'-x, -y, -z'

loop_
_atom_site_label
_atom_site_type_symbol
_atom_site_fract_x
_atom_site_fract_y
_atom_site_fract_z
_atom_site_U_iso_or_equiv
_atom_site_adp_type
_atom_site_occupancy
_atom_site_site_symmetry_order
_atom_site_calc_flag
_atom_site_refinement_flags_posn
_atom_site_refinement_flags_adp
_atom_site_refinement_flags_occupancy
_atom_site_disorder_assembly
_atom_site_disorder_group
O1 O 0.32484(10) 0.64879(12) 0.01437(7) 0.0203(2) Uani 1 1 d . . . . .
H1 H 0.236(2) 0.735(2) -0.0444(12) 0.024 Uiso 1 1 d . U . . .
O2 O 0.49050(10) 0.40945(12) 0.17993(8) 0.0240(2) Uani 1 1 d . . . . .
H2 H 0.510(2) 0.451(2) 0.1175(14) 0.029 Uiso 1 1 d . U . . .
N1 N 0.06266(12) 0.84101(13) -0.09934(8) 0.0188(2) Uani 1 1 d . . . . .
C1 C 0.22934(15) 0.61186(16) 0.08634(10) 0.0171(3) Uani 1 1 d . . . . .
C2 C 0.31717(14) 0.48583(16) 0.17638(10) 0.0184(3) Uani 1 1 d . . . . .
C3 C 0.23169(15) 0.44215(16) 0.25746(10) 0.0183(3) Uani 1 1 d . . . . .
C4 C 0.05340(15) 0.52932(16) 0.24356(10) 0.0194(3) Uani 1 1 d . . . . .
H4A H -0.0068 0.5035 0.2998 0.023 Uiso 1 1 calc R U . . .
C5 C -0.03980(14) 0.64865(16) 0.15491(10) 0.0174(3) Uani 1 1 d . . . . .
C6 C 0.05051(14) 0.69061(15) 0.07176(9) 0.0163(3) Uani 1 1 d . . . . .
C7 C 0.32390(16) 0.30287(17) 0.35609(10) 0.0217(3) Uani 1 1 d . . . . .
C8 C 0.44815(17) 0.34123(18) 0.41300(11) 0.0275(3) Uani 1 1 d . . . . .
H8A H 0.5261 0.3595 0.3637 0.041 Uiso 1 1 calc R U . . .
H8B H 0.5123 0.2460 0.4722 0.041 Uiso 1 1 calc R U . . .
H8C H 0.3853 0.4426 0.4393 0.041 Uiso 1 1 calc R U . . .
C9 C 0.41989(19) 0.13634(18) 0.32301(12) 0.0302(3) Uani 1 1 d . . . . .
H9A H 0.3398 0.1106 0.2887 0.045 Uiso 1 1 calc R U . . .
H9B H 0.4799 0.0460 0.3854 0.045 Uiso 1 1 calc R U . . .
H9C H 0.5014 0.1460 0.2737 0.045 Uiso 1 1 calc R U . . .
C10 C 0.20164(18) 0.2810(2) 0.43541(12) 0.0334(4) Uani 1 1 d . . . . .
H10A H 0.1237 0.2510 0.4025 0.050 Uiso 1 1 calc R U . . .
H10B H 0.1373 0.3866 0.4571 0.050 Uiso 1 1 calc R U . . .
H10C H 0.2658 0.1914 0.4973 0.050 Uiso 1 1 calc R U . . .
C11 C -0.23457(15) 0.72814(17) 0.14782(10) 0.0209(3) Uani 1 1 d . . . . .
C12 C -0.30004(16) 0.66925(18) 0.06449(11) 0.0258(3) Uani 1 1 d . . . . .
H12A H -0.4234 0.7172 0.0619 0.039 Uiso 1 1 calc R U . . .
H12B H -0.2513 0.5462 0.0829 0.039 Uiso 1 1 calc R U . . .
H12C H -0.2672 0.7067 -0.0046 0.039 Uiso 1 1 calc R U . . .
C13 C -0.31436(16) 0.92140(18) 0.12465(12) 0.0264(3) Uani 1 1 d . . . . .
H13A H -0.4376 0.9671 0.1218 0.040 Uiso 1 1 calc R U . . .
H13B H -0.2822 0.9647 0.0569 0.040 Uiso 1 1 calc R U . . .
H13C H -0.2741 0.9555 0.1806 0.040 Uiso 1 1 calc R U . . .
C14 C -0.29861(17) 0.6734(2) 0.25193(12) 0.0347(4) Uani 1 1 d . . . . .
H14A H -0.4223 0.7315 0.2458 0.052 Uiso 1 1 calc R U . . .
H14B H -0.2539 0.7021 0.3088 0.052 Uiso 1 1 calc R U . . .
H14C H -0.2605 0.5516 0.2677 0.052 Uiso 1 1 calc R U . . .
C15 C -0.02665(15) 0.80353(15) -0.02889(10) 0.0176(3) Uani 1 1 d . . . . .
H15A H -0.1456 0.8514 -0.0438 0.021 Uiso 1 1 calc R U . . .
C16 C -0.00748(15) 0.94959(16) -0.19925(10) 0.0180(3) Uani 1 1 d . . . . .
C17 C 0.09613(16) 0.92313(17) -0.28140(10) 0.0214(3) Uani 1 1 d . . . . .
H17A H 0.2063 0.8316 -0.2696 0.026 Uiso 1 1 calc R U . . .
C18 C 0.03854(17) 1.03015(18) -0.38003(11) 0.0254(3) Uani 1 1 d . . . . .
H18A H 0.1093 1.0122 -0.4360 0.031 Uiso 1 1 calc R U . . .
C19 C -0.12174(18) 1.16336(18) -0.39761(11) 0.0266(3) Uani 1 1 d . . . . .
H19A H -0.1611 1.2368 -0.4656 0.032 Uiso 1 1 calc R U . . .
C20 C -0.22502(17) 1.18955(17) -0.31584(11) 0.0252(3) Uani 1 1 d . . . . .
H20A H -0.3354 1.2807 -0.3282 0.030 Uiso 1 1 calc R U . . .
C21 C -0.16847(15) 1.08408(16) -0.21662(10) 0.0207(3) Uani 1 1 d . . . . .
H21A H -0.2391 1.1033 -0.1606 0.025 Uiso 1 1 calc R U . . .

loop_
_atom_site_aniso_label
_atom_site_aniso_U_11
_atom_site_aniso_U_22
_atom_site_aniso_U_33
_atom_site_aniso_U_23
_atom_site_aniso_U_13
_atom_site_aniso_U_12
O1 0.0135(4) 0.0262(5) 0.0198(5) -0.0027(4) 0.0039(3) -0.0089(4)
O2 0.0125(4) 0.0304(5) 0.0221(5) 0.0001(4) 0.0028(3) -0.0064(4)
N1 0.0164(5) 0.0212(5) 0.0179(5) -0.0047(4) 0.0022(4) -0.0076(4)
C1 0.0158(6) 0.0216(6) 0.0175(6) -0.0078(5) 0.0044(4) -0.0101(5)
C2 0.0123(5) 0.0216(6) 0.0209(6) -0.0069(5) 0.0017(5) -0.0064(5)
C3 0.0172(6) 0.0200(6) 0.0174(6) -0.0052(5) 0.0018(5) -0.0077(5)
C4 0.0168(6) 0.0242(7) 0.0189(6) -0.0065(5) 0.0058(5) -0.0102(5)
C5 0.0143(5) 0.0211(6) 0.0188(6) -0.0078(5) 0.0040(4) -0.0085(5)
C6 0.0141(5) 0.0182(6) 0.0175(6) -0.0059(5) 0.0025(4) -0.0072(5)
C7 0.0184(6) 0.0224(6) 0.0199(6) -0.0015(5) 0.0019(5) -0.0067(5)
C8 0.0271(7) 0.0281(7) 0.0220(7) -0.0013(6) -0.0032(5) -0.0095(6)
C9 0.0315(7) 0.0224(7) 0.0326(8) -0.0044(6) 0.0026(6) -0.0093(6)
C10 0.0251(7) 0.0392(9) 0.0239(7) 0.0068(6) 0.0034(6) -0.0104(6)
C11 0.0127(5) 0.0273(7) 0.0218(6) -0.0068(5) 0.0044(5) -0.0078(5)
C12 0.0192(6) 0.0287(7) 0.0334(8) -0.0082(6) 0.0018(5) -0.0136(6)
C13 0.0157(6) 0.0298(7) 0.0336(8) -0.0157(6) 0.0052(5) -0.0063(5)
C14 0.0160(6) 0.0505(10) 0.0295(8) -0.0030(7) 0.0081(5) -0.0109(6)
C15 0.0137(5) 0.0192(6) 0.0204(6) -0.0077(5) 0.0028(5) -0.0067(5)
C16 0.0186(6) 0.0196(6) 0.0180(6) -0.0033(5) 0.0006(5) -0.0109(5)
C17 0.0178(6) 0.0243(7) 0.0223(7) -0.0074(5) 0.0037(5) -0.0089(5)
C18 0.0276(7) 0.0318(7) 0.0201(7) -0.0072(6) 0.0069(5) -0.0158(6)
C19 0.0299(7) 0.0274(7) 0.0201(7) 0.0008(5) -0.0012(5) -0.0135(6)
C20 0.0212(6) 0.0220(7) 0.0285(7) -0.0021(6) 0.0003(5) -0.0079(5)
C21 0.0192(6) 0.0210(6) 0.0229(6) -0.0056(5) 0.0043(5) -0.0097(5)

loop_
_atom_type_symbol
_atom_type_description
_atom_type_scat_dispersion_real
_atom_type_scat_dispersion_imag
_atom_type_scat_source
C C 0.0033 0.0016 'International Tables Vol C Tables 4.2.6.8 and 6.1.1.4'
H H 0.0000 0.0000 'International Tables Vol C Tables 4.2.6.8 and 6.1.1.4'
N N 0.0061 0.0033 'International Tables Vol C Tables 4.2.6.8 and 6.1.1.4'
O O 0.0106 0.0060 'International Tables Vol C Tables 4.2.6.8 and 6.1.1.4'

loop_
_geom_angle_atom_site_label_1
_geom_angle_atom_site_label_2
_geom_angle_atom_site_label_3
_geom_angle
_geom_angle_site_symmetry_1
_geom_angle_site_symmetry_3
_geom_angle_publ_flag
C1 O1 H1 101.9(8) . . ?
C2 O2 H2 103.2(11) . . ?
C15 N1 C16 123.17(10) . . ?
C15 N1 H1 100.5(6) . . ?
C16 N1 H1 136.2(6) . . ?
O1 C1 C2 115.94(10) . . ?
O1 C1 C6 122.69(11) . . ?
C2 C1 C6 121.34(11) . . ?
O2 C2 C3 122.23(11) . . ?
O2 C2 C1 116.89(10) . . ?
C3 C2 C1 120.87(11) . . ?
C2 C3 C4 116.59(11) . . ?
C2 C3 C7 122.13(11) . . ?
C4 C3 C7 121.26(11) . . ?
C5 C4 C3 125.10(11) . . ?
C5 C4 H4A 117.5 . . ?
C3 C4 H4A 117.5 . . ?
C4 C5 C6 117.45(10) . . ?
C4 C5 C11 119.78(11) . . ?
C6 C5 C11 122.75(11) . . ?
C1 C6 C5 118.45(11) . . ?
C1 C6 C15 116.88(10) . . ?
C5 C6 C15 124.62(10) . . ?
C3 C7 C9 108.56(11) . . ?
C3 C7 C10 112.19(10) . . ?
C9 C7 C10 107.82(12) . . ?
C3 C7 C8 111.10(11) . . ?
C9 C7 C8 109.74(11) . . ?
C10 C7 C8 107.35(11) . . ?
C7 C8 H8A 109.5 . . ?
C7 C8 H8B 109.5 . . ?
H8A C8 H8B 109.5 . . ?
C7 C8 H8C 109.5 . . ?
H8A C8 H8C 109.5 . . ?
H8B C8 H8C 109.5 . . ?
C7 C9 H9A 109.5 . . ?
C7 C9 H9B 109.5 . . ?
H9A C9 H9B 109.5 . . ?
C7 C9 H9C 109.5 . . ?
H9A C9 H9C 109.5 . . ?
H9B C9 H9C 109.5 . . ?
C7 C10 H10A 109.5 . . ?
C7 C10 H10B 109.5 . . ?
H10A C10 H10B 109.5 . . ?
C7 C10 H10C 109.5 . . ?
H10A C10 H10C 109.5 . . ?
H10B C10 H10C 109.5 . . ?
C14 C11 C12 106.42(11) . . ?
C14 C11 C13 105.54(11) . . ?
C12 C11 C13 111.21(11) . . ?
C14 C11 C5 111.81(11) . . ?
C12 C11 C5 109.84(10) . . ?
C13 C11 C5 111.84(10) . . ?
C11 C12 H12A 109.5 . . ?
C11 C12 H12B 109.5 . . ?
H12A C12 H12B 109.5 . . ?
C11 C12 H12C 109.5 . . ?
H12A C12 H12C 109.5 . . ?
H12B C12 H12C 109.5 . . ?
C11 C13 H13A 109.5 . . ?
C11 C13 H13B 109.5 . . ?
H13A C13 H13B 109.5 . . ?
C11 C13 H13C 109.5 . . ?
H13A C13 H13C 109.5 . . ?
H13B C13 H13C 109.5 . . ?
C11 C14 H14A 109.5 . . ?
C11 C14 H14B 109.5 . . ?
H14A C14 H14B 109.5 . . ?
C11 C14 H14C 109.5 . . ?
H14A C14 H14C 109.5 . . ?
H14B C14 H14C 109.5 . . ?
N1 C15 C6 121.31(11) . . ?
N1 C15 H15A 119.3 . . ?
C6 C15 H15A 119.3 . . ?
C21 C16 C17 119.96(12) . . ?
C21 C16 N1 123.08(11) . . ?
C17 C16 N1 116.86(11) . . ?
C18 C17 C16 119.90(12) . . ?
C18 C17 H17A 120.0 . . ?
C16 C17 H17A 120.0 . . ?
C17 C18 C19 120.23(12) . . ?
C17 C18 H18A 119.9 . . ?
C19 C18 H18A 119.9 . . ?
C18 C19 C20 119.86(12) . . ?
C18 C19 H19A 120.1 . . ?
C20 C19 H19A 120.1 . . ?
C21 C20 C19 120.46(12) . . ?
C21 C20 H20A 119.8 . . ?
C19 C20 H20A 119.8 . . ?
C20 C21 C16 119.58(12) . . ?
C20 C21 H21A 120.2 . . ?
C16 C21 H21A 120.2 . . ?

loop_
_geom_bond_atom_site_label_1
_geom_bond_atom_site_label_2
_geom_bond_distance
_geom_bond_site_symmetry_2
_geom_bond_publ_flag
O1 C1 1.3423(14) . ?
O1 H1 1.019(16) . ?
O2 C2 1.3747(14) . ?
O2 H2 0.868(17) . ?
N1 C15 1.2918(16) . ?
N1 C16 1.4104(16) . ?
N1 H1 1.493(16) . ?
C1 C2 1.4000(17) . ?
C1 C6 1.4171(16) . ?
C2 C3 1.3826(17) . ?
C3 C4 1.4135(16) . ?
C3 C7 1.5311(17) . ?
C4 C5 1.3765(17) . ?
C4 H4A 0.9500 . ?
C5 C6 1.4243(16) . ?
C5 C11 1.5439(16) . ?
C6 C15 1.4399(17) . ?
C7 C9 1.5321(19) . ?
C7 C10 1.5339(18) . ?
C7 C8 1.5368(19) . ?
C8 H8A 0.9800 . ?
C8 H8B 0.9800 . ?
C8 H8C 0.9800 . ?
C9 H9A 0.9800 . ?
C9 H9B 0.9800 . ?
C9 H9C 0.9800 . ?
C10 H10A 0.9800 . ?
C10 H10B 0.9800 . ?
C10 H10C 0.9800 . ?
C11 C14 1.5333(18) . ?
C11 C12 1.5346(18) . ?
C11 C13 1.5390(19) . ?
C12 H12A 0.9800 . ?
C12 H12B 0.9800 . ?
C12 H12C 0.9800 . ?
C13 H13A 0.9800 . ?
C13 H13B 0.9800 . ?
C13 H13C 0.9800 . ?
C14 H14A 0.9800 . ?
C14 H14B 0.9800 . ?
C14 H14C 0.9800 . ?
C15 H15A 0.9500 . ?
C16 C21 1.3910(17) . ?
C16 C17 1.3926(17) . ?
C17 C18 1.3806(19) . ?
C17 H17A 0.9500 . ?
C18 C19 1.382(2) . ?
C18 H18A 0.9500 . ?
C19 C20 1.387(2) . ?
C19 H19A 0.9500 . ?
C20 C21 1.3812(18) . ?
C20 H20A 0.9500 . ?
C21 H21A 0.9500 . ?

loop_
_geom_hbond_atom_site_label_D
_geom_hbond_atom_site_label_H
_geom_hbond_atom_site_label_A
_geom_hbond_distance_DH
_geom_hbond_distance_HA
_geom_hbond_distance_DA
_geom_hbond_angle_DHA
_geom_hbond_site_symmetry_A
O2 H2 O1 0.868(17) 2.040(16) 2.6095(13) 122.4(14) .
O1 H1 N1 1.019(16) 1.493(16) 2.4606(13) 156.5(14) .
O2 H2 O1 0.868(17) 2.316(17) 3.0155(13) 137.7(14) 2_665
